data_9004614
loop_
_publ_author_name
'Callegari, A.'
'Mazzi, F.'
'Tadini, C.'

_publ_section_title
;
 The crystal structure of olshanskyite
;
_journal_name_full 'The Canadian Mineralogist'
_journal_page_first 137
_journal_page_last 144
_journal_paper_doi 10.2113/gscanmin.39.1.137
_journal_volume 39
_journal_year 2001
_chemical_compound_source 'Fuka mine, Okayama Prefecture, Japan'
_chemical_formula_sum 'B3 Ca2 H13 O13'
_chemical_name_mineral Olshanskyite
_space_group_IT_number 2
_symmetry_space_group_name_Hall '-P 1'
_symmetry_space_group_name_H-M 'P -1'
_cell_angle_alpha 111.00
_cell_angle_beta 94.65
_cell_angle_gamma 107.53
_cell_length_a 7.953
_cell_length_b 9.873
_cell_length_c 7.362
_cell_formula_units_Z 2
_cell_volume 502.874
_database_code_amcsd 0005707
_exptl_crystal_density_diffrn 2.204
_cod_original_formula_sum 'Ca2 B3 O13 H13'
_cod_database_code 9004614

loop_
_space_group_symop_operation_xyz
x,y,z
-x,-y,-z

loop_
_atom_site_aniso_label
_atom_site_aniso_U_11
_atom_site_aniso_U_22
_atom_site_aniso_U_33
_atom_site_aniso_U_12
_atom_site_aniso_U_13
_atom_site_aniso_U_23
Ca1 0.00930 0.01010 0.00930 0.00350 0.00240 0.00420
Ca2 0.00950 0.00840 0.01290 0.00310 0.00220 0.00390
B1 0.00780 0.00690 0.00980 0.00230 0.00210 0.00280
B2 0.00840 0.00770 0.00910 0.00280 0.00140 0.00290
B3 0.00810 0.00830 0.01000 0.00250 0.00150 0.00260
O1 0.00990 0.01140 0.00910 0.00410 0.00290 0.00260
O2 0.01230 0.01000 0.01080 0.00200 0.00240 0.00570
O3 0.00720 0.00700 0.01450 0.00250 0.00230 0.00350
O4 0.01250 0.01210 0.01060 0.00240 0.00040 0.00570
O5 0.01200 0.00990 0.01150 0.00500 0.00420 0.00340
O6 0.00740 0.00840 0.01310 0.00150 0.00070 0.00430
O7 0.00750 0.01020 0.01620 0.00110 0.00110 0.00130
O8 0.02370 0.01170 0.01110 0.00640 0.00540 0.00460
O9 0.00720 0.00730 0.01330 0.00220 0.00080 0.00200
O10 0.01580 0.01450 0.01250 0.00460 0.00350 0.00600
O11 0.01530 0.03140 0.02350 0.00940 0.00760 0.01860
O12 0.01910 0.01150 0.01710 0.00570 0.00200 0.00490
O13 0.01440 0.02570 0.02070 0.00770 0.00370 0.01240

loop_
_atom_site_label
_atom_site_fract_x
_atom_site_fract_y
_atom_site_fract_z
_atom_site_U_iso_or_equiv
Ca1 0.08117 0.03398 0.25741 0.00950
Ca2 0.11601 0.67181 0.41741 0.01039
B1 0.28400 0.02910 0.63440 0.00836
B2 0.23580 0.28640 0.69110 0.00861
B3 0.52830 0.28740 0.85300 0.00925
O1 0.25900 -0.06830 0.41970 0.01051
O2 0.20030 -0.09010 0.71340 0.01102
O3 0.16840 0.12090 0.64530 0.00988
O4 0.17900 0.30220 0.50270 0.01203
O5 0.12960 0.35930 0.82910 0.01102
O6 0.42970 0.35890 0.75940 0.01001
O7 0.72260 0.35390 0.85680 0.01305
O8 0.49760 0.31710 0.05970 0.01545
O9 0.46930 0.11900 0.73780 0.01013
O10 0.06910 0.17910 0.05410 0.01431
O11 0.35870 0.05240 0.12490 0.02090
O12 -0.05000 0.39180 0.26960 0.01621
O13 0.37050 0.60720 0.51140 0.01912
H1 0.35500 -0.07700 0.37600 0.04306
H2 0.24800 -0.06300 -0.16700 0.03926
H4 0.24600 0.38200 0.49100 0.03926
H5 0.10000 0.30800 -0.09400 0.03673
H7 0.76700 0.44600 -0.04900 0.03293
H8 0.50200 0.41000 0.11500 0.03673
H10 0.18200 0.21900 0.06600 0.04306
H11a 0.42400 0.12800 0.10300 0.05193
H11b 0.43100 0.01000 0.16600 0.05953
H12a -0.00100 0.32000 0.19900 0.05066
H12b -0.14000 0.37900 0.18000 0.04939
H13a 0.42700 0.64800 0.64300 0.04559
H13b 0.45200 0.62400 0.43100 0.04179

loop_
_cod_related_entry_id
_cod_related_entry_database
_cod_related_entry_code
1 AMCSD 0005707
